data_7236110
loop_
_publ_author_name
'Song, Chengling'
'Hu, Jiayi'
'Ling, Yajing'
'Feng, YunLong'
'Krishna, Rajamani'
'Chen, De-li'
'He, Yabing'

_publ_section_title
;
 The accessibility of nitrogen sites makes a difference in selective CO2
 adsorption of a family of isostructural metal--organic frameworks
;
_journal_issue 38
_journal_name_full 'Journal of Materials Chemistry A'
_journal_page_first 19417
_journal_paper_doi 10.1039/C5TA05481H
_journal_volume 3
_journal_year 2015
_chemical_formula_sum 'C25 H11 Cu2 N O10'
_chemical_formula_weight 612.5
_space_group_IT_number 166
_space_group_name_Hall '-R 3 2"'
_space_group_name_H-M_alt 'R -3 m :H'
_symmetry_cell_setting trigonal
_symmetry_space_group_name_H-M 'R -3 m :H'
_atom_sites_solution_hydrogens geom
_atom_sites_solution_primary direct
_atom_sites_solution_secondary difmap
_audit_creation_method SHELXL-97
_audit_update_record
;
2015-03-08 deposited with the CCDC.
2015-08-10 downloaded from the CCDC.
;
_cell_angle_alpha 90.00
_cell_angle_beta 90.00
_cell_angle_gamma 120.00
_cell_formula_units_Z 9
_cell_length_a 18.6463(4)
_cell_length_b 18.6463(4)
_cell_length_c 38.5563(11)
_cell_measurement_temperature 293(2)
_cell_volume 11609.4(5)
_computing_structure_refinement 'SHELXL-97 (Sheldrick, 1997)'
_computing_structure_solution 'SHELXS-97 (Sheldrick, 1990)'
_diffrn_ambient_temperature 293(2)
_diffrn_measured_fraction_theta_full 0.987
_diffrn_measured_fraction_theta_max 0.987
_diffrn_radiation_monochromator graphite
_diffrn_radiation_source 'fine-focus sealed tube'
_diffrn_radiation_type CuK\a
_diffrn_radiation_wavelength 1.54184
_diffrn_reflns_av_R_equivalents 0.0450
_diffrn_reflns_av_sigmaI/netI 0.0258
_diffrn_reflns_limit_h_max 14
_diffrn_reflns_limit_h_min -22
_diffrn_reflns_limit_k_max 23
_diffrn_reflns_limit_k_min -20
_diffrn_reflns_limit_l_max 47
_diffrn_reflns_limit_l_min -43
_diffrn_reflns_number 14539
_diffrn_reflns_theta_full 74.29
_diffrn_reflns_theta_max 74.29
_diffrn_reflns_theta_min 2.97
_exptl_absorpt_coefficient_mu 1.272
_exptl_crystal_density_diffrn 0.788
_exptl_crystal_density_method 'not measured'
_exptl_crystal_description block
_exptl_crystal_F_000 8262
_platon_squeeze_details
;
;
_refine_diff_density_max 1.520
_refine_diff_density_min -0.616
_refine_diff_density_rms 0.215
_refine_ls_extinction_method none
_refine_ls_goodness_of_fit_ref 1.299
_refine_ls_hydrogen_treatment mixed
_refine_ls_matrix_type full
_refine_ls_number_parameters 154
_refine_ls_number_reflns 2856
_refine_ls_number_restraints 36
_refine_ls_restrained_S_all 1.295
_refine_ls_R_factor_all 0.1032
_refine_ls_R_factor_gt 0.0944
_refine_ls_shift/su_max 0.006
_refine_ls_shift/su_mean 0.001
_refine_ls_structure_factor_coef Fsqd
_refine_ls_weighting_details 'calc w=1/[\s^2^(Fo^2^)+(0.2000P)^2^+0.0000P] where P=(Fo^2^+2Fc^2^)/3'
_refine_ls_weighting_scheme calc
_refine_ls_wR_factor_gt 0.2761
_refine_ls_wR_factor_ref 0.2937
_reflns_number_gt 2401
_reflns_number_total 2856
_reflns_threshold_expression >2sigma(I)
_cod_data_source_file c5ta05481h2.cif
_cod_data_source_block s6-96a
_cod_original_sg_symbol_H-M r-3m
_cod_database_code 7236110

loop_
_symmetry_equiv_pos_as_xyz
'x, y, z'
'-y, x-y, z'
'-x+y, -x, z'
'x-y, -y, -z'
'-x, -x+y, -z'
'y, x, -z'
'x+2/3, y+1/3, z+1/3'
'-y+2/3, x-y+1/3, z+1/3'
'-x+y+2/3, -x+1/3, z+1/3'
'x-y+2/3, -y+1/3, -z+1/3'
'-x+2/3, -x+y+1/3, -z+1/3'
'y+2/3, x+1/3, -z+1/3'
'x+1/3, y+2/3, z+2/3'
'-y+1/3, x-y+2/3, z+2/3'
'-x+y+1/3, -x+2/3, z+2/3'
'x-y+1/3, -y+2/3, -z+2/3'
'-x+1/3, -x+y+2/3, -z+2/3'
'y+1/3, x+2/3, -z+2/3'
'-x, -y, -z'
'y, -x+y, -z'
'x-y, x, -z'
'-x+y, y, z'
'x, x-y, z'
'-y, -x, z'
'-x+2/3, -y+1/3, -z+1/3'
'y+2/3, -x+y+1/3, -z+1/3'
'x-y+2/3, x+1/3, -z+1/3'
'-x+y+2/3, y+1/3, z+1/3'
'x+2/3, x-y+1/3, z+1/3'
'-y+2/3, -x+1/3, z+1/3'
'-x+1/3, -y+2/3, -z+2/3'
'y+1/3, -x+y+2/3, -z+2/3'
'x-y+1/3, x+2/3, -z+2/3'
'-x+y+1/3, y+2/3, z+2/3'
'x+1/3, x-y+2/3, z+2/3'
'-y+1/3, -x+2/3, z+2/3'

loop_
_atom_site_label
_atom_site_type_symbol
_atom_site_fract_x
_atom_site_fract_y
_atom_site_fract_z
_atom_site_U_iso_or_equiv
_atom_site_adp_type
_atom_site_occupancy
_atom_site_symmetry_multiplicity
_atom_site_calc_flag
_atom_site_refinement_flags
_atom_site_disorder_assembly
_atom_site_disorder_group
Cu1 Cu 0.476532(18) 0.95306(4) 1.028252(16) 0.0400(4) Uani 1 2 d S . .
N1 N 0.157(3) 1.017(2) 0.8804(6) 0.25(3) Uani 0.25 1 d PD A -1
O1 O 0.41023(19) 0.96867(18) 0.95605(8) 0.0638(8) Uani 1 1 d . . -1
O2 O 0.37166(18) 0.88949(17) 1.00334(7) 0.0597(7) Uani 1 1 d . . -1
O1W O 0.4412(2) 0.8823(5) 1.07470(17) 0.114(2) Uani 1 2 d S . .
C1 C 0.3614(3) 0.9076(2) 0.97337(10) 0.0520(8) Uani 1 1 d . . .
C2 C 0.2801(3) 0.8485(2) 0.95612(11) 0.0583(10) Uani 1 1 d . . .
C3 C 0.22298(19) 0.77702(19) 0.97315(14) 0.0554(12) Uani 1 2 d S . .
H3 H 0.2325 0.7675 0.9959 0.066 Uiso 1 2 calc SR . .
C4 C 0.2657(3) 0.8627(3) 0.92205(13) 0.0780(16) Uani 1 1 d . . .
H4 H 0.3042 0.9107 0.9107 0.094 Uiso 1 1 calc R . .
C5 C 0.1945(3) 0.8055(3) 0.9049(2) 0.087(3) Uani 1 2 d S . .
C6 C 0.1717(6) 0.8283(6) 0.8711(6) 0.066(6) Uani 0.50 2 d SPD . .
C7 C 0.1692(14) 0.7756(11) 0.8453(7) 0.14(2) Uani 0.25 1 d PD . .
H7 H 0.1752 0.7288 0.8511 0.162 Uiso 0.25 1 d PR . .
C8 C 0.158(2) 0.7906(15) 0.8110(6) 0.113(16) Uani 0.25 1 d PD . .
H8 H 0.1580 0.7548 0.7931 0.136 Uiso 0.25 1 d PR . .
C9 C 0.1456(7) 0.8544(7) 0.8024(5) 0.065(6) Uani 0.50 2 d SPD . .
C10 C 0.155(2) 0.9124(13) 0.8280(5) 0.091(9) Uani 0.25 1 d PD . .
C11 C 0.147(2) 0.9812(16) 0.8205(5) 0.120(12) Uani 0.25 1 d PD . .
H11 H 0.1427 0.9939 0.7967 0.144 Uiso 0.25 1 d PR . .
C12 C 0.143(3) 1.029(2) 0.8464(6) 0.20(3) Uani 0.25 1 d PD . .
H12 H 0.1316 1.0727 0.8408 0.245 Uiso 0.25 1 d PR A .
C13 C 0.157(3) 0.943(2) 0.8884(5) 0.18(2) Uani 0.25 1 d PDU . .
H13 H 0.1523 0.9256 0.9121 0.213 Uiso 0.25 1 d PR A .
C14 C 0.166(2) 0.8973(13) 0.8624(5) 0.088(10) Uani 0.25 1 d PD . .

loop_
_atom_site_aniso_label
_atom_site_aniso_U_11
_atom_site_aniso_U_22
_atom_site_aniso_U_33
_atom_site_aniso_U_23
_atom_site_aniso_U_13
_atom_site_aniso_U_12
Cu1 0.0499(5) 0.0278(4) 0.0348(5) 0.00244(19) 0.00122(9) 0.0139(2)
N1 0.41(9) 0.24(5) 0.19(4) 0.01(4) -0.10(5) 0.24(6)
O1 0.0601(16) 0.0469(14) 0.0581(15) 0.0051(11) -0.0118(12) 0.0069(12)
O2 0.0545(15) 0.0491(13) 0.0544(15) 0.0045(11) -0.0085(11) 0.0101(11)
O1W 0.130(4) 0.121(5) 0.089(4) 0.067(4) 0.033(2) 0.061(3)
C1 0.054(2) 0.0383(16) 0.0515(19) -0.0019(13) -0.0047(15) 0.0142(15)
C2 0.057(2) 0.0488(19) 0.054(2) 0.0039(14) -0.0087(17) 0.0150(17)
C3 0.0525(19) 0.0525(19) 0.052(3) 0.0055(11) -0.0055(11) 0.019(2)
C4 0.068(3) 0.055(2) 0.064(3) 0.0175(19) -0.016(2) -0.004(2)
C5 0.075(3) 0.075(3) 0.060(4) 0.022(2) -0.022(2) -0.001(3)
C6 0.058(6) 0.058(6) 0.058(10) 0.007(5) -0.007(5) 0.010(7)
C7 0.25(6) 0.061(14) 0.057(14) -0.021(12) -0.08(2) 0.05(2)
C8 0.20(4) 0.046(13) 0.060(15) -0.011(11) -0.045(19) 0.036(18)
C9 0.064(7) 0.064(7) 0.051(11) 0.013(5) -0.013(5) 0.020(7)
C10 0.12(2) 0.063(14) 0.051(13) 0.003(12) -0.023(12) 0.015(14)
C11 0.19(4) 0.11(2) 0.073(14) 0.006(14) -0.027(17) 0.09(2)
C12 0.42(8) 0.26(5) 0.08(2) -0.02(3) -0.03(3) 0.28(6)
C13 0.18(2) 0.18(2) 0.18(2) -0.003(10) -0.002(10) 0.090(13)
C14 0.12(2) 0.050(14) 0.049(13) 0.003(10) -0.038(12) 0.007(12)

loop_
_atom_type_symbol
_atom_type_description
_atom_type_scat_dispersion_real
_atom_type_scat_dispersion_imag
_atom_type_scat_source
C C 0.0181 0.0091 'International Tables Vol C Tables 4.2.6.8 and 6.1.1.4'
H H 0.0000 0.0000 'International Tables Vol C Tables 4.2.6.8 and 6.1.1.4'
N N 0.0311 0.0180 'International Tables Vol C Tables 4.2.6.8 and 6.1.1.4'
O O 0.0492 0.0322 'International Tables Vol C Tables 4.2.6.8 and 6.1.1.4'
Cu Cu -1.9646 0.5888 'International Tables Vol C Tables 4.2.6.8 and 6.1.1.4'

loop_
_geom_angle_atom_site_label_1
_geom_angle_atom_site_label_2
_geom_angle_atom_site_label_3
_geom_angle
_geom_angle_site_symmetry_1
_geom_angle_site_symmetry_3
O2 Cu1 O2 88.2(2) . 22
O2 Cu1 O1 167.50(13) . 19_677
O2 Cu1 O1 89.94(16) 22 19_677
O2 Cu1 O1 89.94(15) . 4_677
O2 Cu1 O1 167.50(13) 22 4_677
O1 Cu1 O1 89.2(2) 19_677 4_677
O2 Cu1 O1W 97.6(2) . .
O2 Cu1 O1W 97.57(19) 22 .
O1 Cu1 O1W 94.9(2) 19_677 .
O1 Cu1 O1W 94.9(2) 4_677 .
O2 Cu1 Cu1 84.07(9) . 19_677
O2 Cu1 Cu1 84.07(9) 22 19_677
O1 Cu1 Cu1 83.43(9) 19_677 19_677
O1 Cu1 Cu1 83.43(9) 4_677 19_677
O1W Cu1 Cu1 177.7(3) . 19_677
C12 N1 C13 118.0(15) . .
C1 O1 Cu1 122.6(3) . 19_677
C1 O2 Cu1 122.2(3) . .
O1 C1 O2 127.5(4) . .
O1 C1 C2 116.2(3) . .
O2 C1 C2 116.4(3) . .
C3 C2 C4 120.1(4) . .
C3 C2 C1 120.1(4) . .
C4 C2 C1 119.6(4) . .
C2 C3 C2 119.7(5) 24_665 .
C5 C4 C2 120.4(4) . .
C4 C5 C4 119.4(6) . 24_665
C4 C5 C6 119.8(3) . .
C4 C5 C6 119.8(3) 24_665 .
C4 C5 C9 119.7(4) . 31_566
C4 C5 C9 119.7(4) 24_665 31_566
C6 C5 C9 21.4(9) . 31_566
C9 C6 C8 111(5) 31_566 18_456
C9 C6 C8 111(5) 31_566 31_566
C8 C6 C8 55(4) 18_456 31_566
C9 C6 C7 32(3) 31_566 24_665
C8 C6 C7 99.4(19) 18_456 24_665
C8 C6 C7 80(3) 31_566 24_665
C9 C6 C7 32(3) 31_566 .
C8 C6 C7 80(3) 18_456 .
C8 C6 C7 99.4(19) 31_566 .
C7 C6 C7 43.7(17) 24_665 .
C9 C6 C14 132(4) 31_566 .
C8 C6 C14 58(2) 18_456 .
C8 C6 C14 22(2) 31_566 .
C7 C6 C14 100.3(12) 24_665 .
C7 C6 C14 119.7(11) . .
C9 C6 C14 132(4) 31_566 24_665
C8 C6 C14 22(2) 18_456 24_665
C8 C6 C14 58(2) 31_566 24_665
C7 C6 C14 119.7(11) 24_665 24_665
C7 C6 C14 100.3(12) . 24_665
C14 C6 C14 50(3) . 24_665
C9 C6 C5 87(4) 31_566 .
C8 C6 C5 146(2) 18_456 .
C8 C6 C5 146(2) 31_566 .
C7 C6 C5 109.9(13) 24_665 .
C7 C6 C5 109.9(13) . .
C14 C6 C5 129.6(13) . .
C14 C6 C5 129.6(13) 24_665 .
C9 C6 C10 26(2) 31_566 18_456
C8 C6 C10 104(3) 18_456 18_456
C8 C6 C10 87(2) 31_566 18_456
C7 C6 C10 7.0(14) 24_665 18_456
C7 C6 C10 41.7(10) . 18_456
C14 C6 C10 107.1(17) . 18_456
C14 C6 C10 125.2(15) 24_665 18_456
C5 C6 C10 103.7(15) . 18_456
C9 C6 C10 26(2) 31_566 31_566
C8 C6 C10 87(2) 18_456 31_566
C8 C6 C10 104(3) 31_566 31_566
C7 C6 C10 41.7(10) 24_665 31_566
C7 C6 C10 7.0(14) . 31_566
C14 C6 C10 125.2(15) . 31_566
C14 C6 C10 107.1(17) 24_665 31_566
C5 C6 C10 103.7(15) . 31_566
C10 C6 C10 39(2) 18_456 31_566
C10 C7 C9 137(6) 31_566 31_566
C10 C7 C7 102(5) 31_566 24_665
C9 C7 C7 57.0(17) 31_566 24_665
C10 C7 C10 76(6) 31_566 18_456
C9 C7 C10 77.5(15) 31_566 18_456
C7 C7 C10 25.6(17) 24_665 18_456
C10 C7 C6 155(5) 31_566 .
C9 C7 C6 19.0(17) 31_566 .
C7 C7 C6 68.1(8) 24_665 .
C10 C7 C6 91.9(16) 18_456 .
C10 C7 C8 81(4) 31_566 .
C9 C7 C8 129(2) 31_566 .
C7 C7 C8 88.6(8) 24_665 .
C10 C7 C8 85(2) 18_456 .
C6 C7 C8 119.8(13) . .
C10 C7 C8 164(5) 31_566 18_456
C9 C7 C8 59.2(19) 31_566 18_456
C7 C7 C8 88.7(7) 24_665 18_456
C10 C7 C8 114(2) 18_456 18_456
C6 C7 C8 40.7(17) . 18_456
C8 C7 C8 87.0(18) . 18_456
C10 C7 C14 60(4) 31_566 31_566
C9 C7 C14 145(3) 31_566 31_566
C7 C7 C14 92.7(15) 24_665 31_566
C10 C7 C14 80(3) 18_456 31_566
C6 C7 C14 139.7(15) . 31_566
C8 C7 C14 20.8(13) . 31_566
C8 C7 C14 107(2) 18_456 31_566
C10 C7 C8 89(4) 31_566 24_665
C9 C7 C8 102(3) 31_566 24_665
C7 C7 C8 54.4(15) 24_665 24_665
C10 C7 C8 54(2) 18_456 24_665
C6 C7 C8 101.2(18) . 24_665
C8 C7 C8 34(2) . 24_665
C8 C7 C8 86.8(15) 18_456 24_665
C14 C7 C8 42.8(10) 31_566 24_665
C10 C7 C11 29(4) 31_566 31_566
C9 C7 C11 118(3) 31_566 31_566
C7 C7 C11 111.6(14) 24_665 31_566
C10 C7 C11 89(2) 18_456 31_566
C6 C7 C11 131.9(14) . 31_566
C8 C7 C11 108.1(15) . 31_566
C8 C7 C11 154.4(19) 18_456 31_566
C14 C7 C11 87.7(14) 31_566 31_566
C8 C7 C11 117.4(14) 24_665 31_566
C10 C7 C8 157(6) 31_566 31_566
C9 C7 C8 44.5(14) 31_566 31_566
C7 C7 C8 57.7(18) 24_665 31_566
C10 C7 C8 82.9(18) 18_456 31_566
C6 C7 C8 33.6(14) . 31_566
C8 C7 C8 86.7(15) . 31_566
C8 C7 C8 31(2) 18_456 31_566
C14 C7 C8 106(2) 31_566 31_566
C8 C7 C8 70(2) 24_665 31_566
C11 C7 C8 162(2) 31_566 31_566
C10 C7 C14 74(5) 31_566 18_456
C9 C7 C14 109.7(17) 31_566 18_456
C7 C7 C14 55.1(10) 24_665 18_456
C10 C7 C14 46.1(12) 18_456 18_456
C6 C7 C14 113.4(13) . 18_456
C8 C7 C14 38.5(13) . 18_456
C8 C7 C14 103(2) 18_456 18_456
C14 C7 C14 38(2) 31_566 18_456
C8 C7 C14 16.6(12) 24_665 18_456
C11 C7 C14 101.1(19) 31_566 18_456
C8 C7 C14 84.3(16) 31_566 18_456
C14 C8 C8 101(6) 31_566 24_665
C14 C8 C6 115(6) 31_566 31_566
C8 C8 C6 63(2) 24_665 31_566
C14 C8 C14 74(7) 31_566 18_456
C8 C8 C14 27.5(17) 24_665 18_456
C6 C8 C14 76(2) 31_566 18_456
C14 C8 C9 138(5) 31_566 .
C8 C8 C9 69.4(15) 24_665 .
C6 C8 C9 23.4(15) 31_566 .
C14 C8 C9 90(2) 18_456 .
C14 C8 C7 99(4) 31_566 .
C8 C8 C7 91.4(8) 24_665 .
C6 C8 C7 139(2) 31_566 .
C14 C8 C7 96(2) 18_456 .
C9 C8 C7 121.1(13) . .
C14 C8 C10 76(4) 31_566 31_566
C8 C8 C10 96(2) 24_665 31_566
C6 C8 C10 157(3) 31_566 31_566
C14 C8 C10 90(3) 18_456 31_566
C9 C8 C10 143.6(15) . 31_566
C7 C8 C10 23.1(13) . 31_566
C14 C8 C7 162(6) 31_566 18_456
C8 C8 C7 91.3(7) 24_665 18_456
C6 C8 C7 59.6(18) 31_566 18_456
C14 C8 C7 118.0(17) 18_456 18_456
C9 C8 C7 36.6(14) . 18_456
C7 C8 C7 93.0(18) . 18_456
C10 C8 C7 115(3) 31_566 18_456
C14 C8 C7 104(5) 31_566 24_665
C8 C8 C7 54.4(14) 24_665 24_665
C6 C8 C7 110(3) 31_566 24_665
C14 C8 C7 63(2) 18_456 24_665
C9 C8 C7 102.0(16) . 24_665
C7 C8 C7 37.1(10) . 24_665
C10 C8 C7 46.9(11) 31_566 24_665
C7 C8 C7 93.2(15) 18_456 24_665
C14 C8 C10 87(5) 31_566 18_456
C8 C8 C10 51.7(12) 24_665 18_456
C6 C8 C10 114(2) 31_566 18_456
C14 C8 C10 50.9(14) 18_456 18_456
C9 C8 C10 112.8(16) . 18_456
C7 C8 C10 44.9(11) . 18_456
C10 C8 C10 44(3) 31_566 18_456
C7 C8 C10 110.7(18) 18_456 18_456
C7 C8 C10 18.3(10) 24_665 18_456
C14 C8 C7 156(7) 31_566 31_566
C8 C8 C7 57.7(18) 24_665 31_566
C6 C8 C7 47.0(11) 31_566 31_566
C14 C8 C7 84.7(18) 18_456 31_566
C9 C8 C7 29.1(13) . 31_566
C7 C8 C7 93.3(15) . 31_566
C10 C8 C7 115(2) 31_566 31_566
C7 C8 C7 33.5(14) 18_456 31_566
C7 C8 C7 74.0(18) 24_665 31_566
C10 C8 C7 87.5(14) 18_456 31_566
C14 C8 C13 15(3) 31_566 31_566
C8 C8 C13 103.8(15) 24_665 31_566
C6 C8 C13 103(3) 31_566 31_566
C14 C8 C13 77(3) 18_456 31_566
C9 C8 C13 124.7(17) . 31_566
C7 C8 C13 113.6(16) . 31_566
C10 C8 C13 90.5(17) 31_566 31_566
C7 C8 C13 149(2) 18_456 31_566
C7 C8 C13 118.0(18) 24_665 31_566
C10 C8 C13 100(2) 18_456 31_566
C7 C8 C13 149(3) 31_566 31_566
C6 C9 C7 129(4) 31_566 31_566
C6 C9 C7 129(4) 31_566 18_456
C7 C9 C7 66(3) 31_566 18_456
C6 C9 C8 46(4) 31_566 24_665
C7 C9 C8 84(3) 31_566 24_665
C7 C9 C8 106(2) 18_456 24_665
C6 C9 C8 46(4) 31_566 .
C7 C9 C8 106(2) 31_566 .
C7 C9 C8 84(3) 18_456 .
C8 C9 C8 41(3) 24_665 .
C6 C9 C10 144(3) 31_566 .
C7 C9 C10 16(2) 31_566 .
C7 C9 C10 61.6(17) 18_456 .
C8 C9 C10 99.9(13) 24_665 .
C8 C9 C10 119.2(11) . .
C6 C9 C10 144(3) 31_566 24_665
C7 C9 C10 61.6(17) 31_566 24_665
C7 C9 C10 16(2) 18_456 24_665
C8 C9 C10 119.2(11) 24_665 24_665
C8 C9 C10 99.9(13) . 24_665
C10 C9 C10 53(3) . 24_665
C6 C9 C5 71(4) 31_566 31_566
C7 C9 C5 137(3) 31_566 31_566
C7 C9 C5 137(3) 18_456 31_566
C8 C9 C5 111.5(15) 24_665 31_566
C8 C9 C5 111.5(15) . 31_566
C10 C9 C5 128.2(11) . 31_566
C10 C9 C5 128.2(11) 24_665 31_566
C6 C9 C14 34(3) 31_566 18_456
C7 C9 C14 95(2) 31_566 18_456
C7 C9 C14 116(3) 18_456 18_456
C8 C9 C14 12.1(16) 24_665 18_456
C8 C9 C14 41.4(15) . 18_456
C10 C9 C14 110.6(18) . 18_456
C10 C9 C14 129.8(14) 24_665 18_456
C5 C9 C14 99.9(14) 31_566 18_456
C6 C9 C14 34(3) 31_566 31_566
C7 C9 C14 116(3) 31_566 31_566
C7 C9 C14 95(2) 18_456 31_566
C8 C9 C14 41.4(15) 24_665 31_566
C8 C9 C14 12.1(16) . 31_566
C10 C9 C14 129.8(14) . 31_566
C10 C9 C14 110.6(18) 24_665 31_566
C5 C9 C14 99.9(14) 31_566 31_566
C14 C9 C14 38(2) 18_456 31_566
C7 C10 C10 78(5) 31_566 24_665
C7 C10 C7 52(4) 31_566 18_456
C10 C10 C7 25.6(17) 24_665 18_456
C7 C10 C14 99(4) 31_566 .
C10 C10 C14 88.4(15) 24_665 .
C7 C10 C14 93(2) 18_456 .
C7 C10 C11 140(5) 31_566 .
C10 C10 C11 114(2) 24_665 .
C7 C10 C11 132(3) 18_456 .
C14 C10 C11 118.4(12) . .
C7 C10 C9 27(4) 31_566 .
C10 C10 C9 63.4(14) 24_665 .
C7 C10 C9 40.9(14) 18_456 .
C14 C10 C9 119.3(11) . .
C11 C10 C9 122.1(13) . .
C7 C10 C8 76(4) 31_566 31_566
C10 C10 C8 84(2) 24_665 31_566
C7 C10 C8 79(2) 18_456 31_566
C14 C10 C8 23.4(14) . 31_566
C11 C10 C8 140.7(17) . 31_566
C9 C10 C8 97.2(13) . 31_566
C7 C10 C8 72(4) 31_566 18_456
C10 C10 C8 51.7(12) 24_665 18_456
C7 C10 C8 50.5(14) 18_456 18_456
C14 C10 C8 42.3(14) . 18_456
C11 C10 C8 146(2) . 18_456
C9 C10 C8 81.9(13) . 18_456
C8 C10 C8 32(3) 31_566 18_456
C7 C10 C14 90(5) 31_566 24_665
C10 C10 C14 48.7(11) 24_665 24_665
C7 C10 C14 57(2) 18_456 24_665
C14 C10 C14 39.6(18) . 24_665
C11 C10 C14 128(2) . 24_665
C9 C10 C14 94.8(15) . 24_665
C8 C10 C14 40.7(19) 31_566 24_665
C8 C10 C14 17.9(12) 18_456 24_665
C7 C10 C6 18(3) 31_566 31_566
C10 C10 C6 70.7(10) 24_665 31_566
C7 C10 C6 46.4(10) 18_456 31_566
C14 C10 C6 114.3(16) . 31_566
C11 C10 C6 127.2(18) . 31_566
C9 C10 C6 10.2(9) . 31_566
C8 C10 C6 91.2(16) 31_566 31_566
C8 C10 C6 80.8(12) 18_456 31_566
C14 C10 C6 95.6(16) 24_665 31_566
C12 C11 C10 121.2(13) . .
C12 C11 C7 131.9(16) . 31_566
C10 C11 C7 11.2(15) . 31_566
C11 C12 N1 120.1(14) . .
C11 C12 C12 133.0(11) . 23_575
N1 C12 C12 105.5(10) . 23_575
C14 C13 N1 120.1(15) . .
C14 C13 C13 75(2) . 24_665
N1 C13 C13 119(2) . 24_665
C14 C13 C8 6.0(14) . 31_566
N1 C13 C8 125.1(18) . 31_566
C13 C13 C8 76.2(15) 24_665 31_566
C14 C13 C14 34.2(18) . 24_665
N1 C13 C14 128.7(19) . 24_665
C13 C13 C14 41.2(11) 24_665 24_665
C8 C13 C14 35.4(11) 31_566 24_665
C8 C14 C14 79(6) 31_566 24_665
C8 C14 C8 51(5) 31_566 18_456
C14 C14 C8 27.5(17) 24_665 18_456
C8 C14 C13 159(5) 31_566 .
C14 C14 C13 105(2) 24_665 .
C8 C14 C13 130(3) 18_456 .
C8 C14 C6 43(4) 31_566 .
C14 C14 C6 64.8(13) 24_665 .
C8 C14 C6 46.9(19) 18_456 .
C13 C14 C6 119.3(15) . .
C8 C14 C10 80(4) 31_566 .
C14 C14 C10 91.6(15) 24_665 .
C8 C14 C10 87(2) 18_456 .
C13 C14 C10 119.6(13) . .
C6 C14 C10 120.2(12) . .
C8 C14 C7 60(4) 31_566 31_566
C14 C14 C7 87.3(15) 24_665 31_566
C8 C14 C7 74.1(18) 18_456 31_566
C13 C14 C7 140.0(17) . 31_566
C6 C14 C7 100.5(15) . 31_566
C10 C14 C7 20.5(13) . 31_566
C8 C14 C9 30(4) 31_566 31_566
C14 C14 C9 71.1(10) 24_665 31_566
C8 C14 C9 48.3(12) 18_456 31_566
C13 C14 C9 131.0(19) . 31_566
C6 C14 C9 13.6(11) . 31_566
C10 C14 C9 109.3(16) . 31_566
C7 C14 C9 89.0(15) 31_566 31_566
C8 C14 C10 75(5) 31_566 24_665
C14 C14 C10 48.7(11) 24_665 24_665
C8 C14 C10 50(2) 18_456 24_665
C13 C14 C10 123(2) . 24_665
C6 C14 C10 95.1(15) . 24_665
C10 C14 C10 43(2) . 24_665
C7 C14 C10 42.5(10) 31_566 24_665
C9 C14 C10 91.6(14) 31_566 24_665
C8 C14 C7 59(4) 31_566 18_456
C14 C14 C7 55.1(10) 24_665 18_456
C8 C14 C7 45.7(13) 18_456 18_456
C13 C14 C7 140(3) . 18_456
C6 C14 C7 85.5(13) . 18_456
C10 C14 C7 41.1(12) . 18_456
C7 C14 C7 32.2(14) 31_566 18_456
C9 C14 C7 79.2(11) 31_566 18_456
C10 C14 C7 16.9(9) 24_665 18_456
C8 C14 C13 117(6) 31_566 24_665
C14 C14 C13 41.2(11) 24_665 24_665
C8 C14 C13 67(2) 18_456 24_665
C13 C14 C13 63(3) . 24_665
C6 C14 C13 86.5(17) . 24_665
C10 C14 C13 111(2) . 24_665
C7 C14 C13 118(2) 31_566 24_665
C9 C14 C13 98.5(16) 31_566 24_665
C10 C14 C13 76.1(14) 24_665 24_665
C7 C14 C13 89.4(15) 18_456 24_665

loop_
_geom_bond_atom_site_label_1
_geom_bond_atom_site_label_2
_geom_bond_distance
_geom_bond_site_symmetry_2
Cu1 O2 1.958(3) .
Cu1 O2 1.958(3) 22
Cu1 O1 1.968(3) 19_677
Cu1 O1 1.968(3) 4_677
Cu1 O1W 2.124(5) .
Cu1 Cu1 2.6541(12) 19_677
N1 C12 1.381(16) .
N1 C13 1.401(17) .
O1 C1 1.239(5) .
O1 Cu1 1.968(3) 19_677
O2 C1 1.245(5) .
C1 C2 1.512(5) .
C2 C3 1.386(5) .
C2 C4 1.392(6) .
C3 C2 1.386(5) 24_665
C4 C5 1.387(6) .
C5 C4 1.387(6) 24_665
C5 C6 1.50(2) .
C5 C9 1.58(2) 31_566
C6 C9 0.58(3) 31_566
C6 C8 1.04(4) 18_456
C6 C8 1.04(4) 31_566
C6 C7 1.382(16) 24_665
C6 C7 1.382(16) .
C6 C14 1.386(15) .
C6 C14 1.386(15) 24_665
C6 C10 1.91(3) 18_456
C6 C10 1.91(3) 31_566
C7 C10 0.56(3) 31_566
C7 C9 0.94(3) 31_566
C7 C7 1.03(4) 24_665
C7 C10 1.27(3) 18_456
C7 C8 1.388(15) .
C7 C8 1.58(4) 18_456
C7 C14 1.58(4) 31_566
C7 C8 1.71(3) 24_665
C7 C11 1.86(3) 31_566
C7 C8 1.86(3) 31_566
C7 C14 1.93(3) 18_456
C8 C14 0.57(3) 31_566
C8 C8 0.96(7) 24_665
C8 C6 1.04(4) 31_566
C8 C14 1.21(4) 18_456
C8 C9 1.361(15) .
C8 C10 1.41(4) 31_566
C8 C7 1.58(4) 18_456
C8 C7 1.71(3) 24_665
C8 C10 1.79(4) 18_456
C8 C7 1.86(3) 31_566
C8 C13 1.92(3) 31_566
C9 C6 0.58(3) 31_566
C9 C7 0.94(3) 31_566
C9 C7 0.94(3) 18_456
C9 C8 1.361(16) 24_665
C9 C10 1.408(15) .
C9 C10 1.408(15) 24_665
C9 C5 1.58(2) 31_566
C9 C14 1.82(3) 18_456
C9 C14 1.82(3) 31_566
C10 C7 0.56(3) 31_566
C10 C10 1.26(6) 24_665
C10 C7 1.27(2) 18_456
C10 C14 1.391(14) .
C10 C11 1.395(15) .
C10 C8 1.41(4) 31_566
C10 C8 1.79(4) 18_456
C10 C14 1.85(3) 24_665
C10 C6 1.91(3) 31_566
C11 C12 1.370(16) .
C11 C7 1.86(3) 31_566
C12 C12 1.58(4) 23_575
C13 C14 1.383(16) .
C13 C13 1.88(8) 24_665
C13 C8 1.92(3) 31_566
C13 C14 2.03(4) 24_665
C14 C8 0.57(3) 31_566
C14 C14 1.18(6) 24_665
C14 C8 1.21(4) 18_456
C14 C7 1.58(4) 31_566
C14 C9 1.82(3) 31_566
C14 C10 1.85(3) 24_665
C14 C7 1.93(3) 18_456
C14 C13 2.03(4) 24_665

loop_
_platon_squeeze_void_nr
_platon_squeeze_void_average_x
_platon_squeeze_void_average_y
_platon_squeeze_void_average_z
_platon_squeeze_void_volume
_platon_squeeze_void_count_electrons
_platon_squeeze_void_content
1 -0.060 -0.045 0.000 6308 1506 ' '
